data_9004705
loop_
_publ_author_name
'Raade, G.'
'Ferraris, G.'
'Gula, A.'
'Ivaldi, G.'

_publ_section_title
;
 Gjerdingenite-Fe from Norway, a new mineral species
 in the labuntsovite group: Description, crystal
 structure and twinning
;
_journal_name_full 'The Canadian Mineralogist'
_journal_page_first 1629
_journal_page_last 1639
_journal_paper_doi 10.2113/gscanmin.40.6.1629
_journal_volume 40
_journal_year 2002
_chemical_compound_source Norway
_chemical_formula_sum 'Ca0.02 Fe0.56 H20 K2.52 Mn0.38 Na0.72 Nb2.16 O34.74 Si8 Ti1.72 Zr0.04'
_chemical_name_mineral Gjerdingenite-Fe
_space_group_IT_number 12
_symmetry_space_group_name_Hall '-C 2y'
_symmetry_space_group_name_H-M 'C 1 2/m 1'
_cell_angle_alpha 90
_cell_angle_beta 117.61
_cell_angle_gamma 90
_cell_formula_units_Z 2
_cell_length_a 14.529
_cell_length_b 13.943
_cell_length_c 7.837
_cell_volume 1406.811
_database_code_amcsd 0005798
_exptl_crystal_density_diffrn 2.964
_cod_original_formula_sum 'K2.52 Na.72 O34.74 Ca.02 Fe.56 Mn.38 Nb2.16 Ti1.72 Zr.04 Si8 H20'
_cod_database_code 9004705

loop_
_space_group_symop_operation_xyz
x,y,z
1/2+x,1/2+y,z
x,-y,z
1/2+x,1/2-y,z
-x,y,-z
1/2-x,1/2+y,-z
-x,-y,-z
1/2-x,1/2-y,-z

loop_
_atom_site_label
_atom_site_fract_x
_atom_site_fract_y
_atom_site_fract_z
_atom_site_occupancy
_atom_site_U_iso_or_equiv
_atom_site_type_symbol
_atom_site_attached_hydrogens
KB 0.43070 0.03230 0.73100 0.30000 0.07800 K 0
NaB 0.43070 0.03230 0.73100 0.18000 0.07800 Na 0
WatB 0.43070 0.03230 0.73100 0.52000 0.07800 O 2
KB* 0.50000 0.83120 0.00000 0.52000 0.08400 K 0
WatB* 0.50000 0.83120 0.00000 0.48000 0.08400 O 2
WatC 0.08990 0.00000 0.33500 0.85000 0.07900 O 2
KC 0.08990 0.00000 0.33500 0.14000 0.07900 K 0
CaC 0.08990 0.00000 0.33500 0.01000 0.07900 Ca 0
FeD 0.00000 0.00000 0.50000 0.48000 0.01600 Fe 0
MnD 0.00000 0.00000 0.50000 0.38000 0.01600 Mn 0
NbM1 0.00000 0.76760 0.50000 0.54000 0.01910 Nb 0
TiM1 0.00000 0.76760 0.50000 0.43000 0.01910 Ti 0
FeM1 0.00000 0.76760 0.50000 0.02000 0.01910 Fe 0
ZrM1 0.00000 0.76760 0.50000 0.01000 0.01910 Zr 0
NbM2 0.75000 0.75000 0.50000 0.54000 0.02040 Nb 0
TiM2 0.75000 0.75000 0.50000 0.43000 0.02040 Ti 0
FeM2 0.75000 0.75000 0.50000 0.02000 0.02040 Fe 0
ZrM2 0.75000 0.75000 0.50000 0.01000 0.02040 Zr 0
Si1 0.20790 0.10910 0.79980 1.00000 0.01430 Si 0
Si2 0.68520 0.88970 0.75420 1.00000 0.01470 Si 0
O1 0.90320 0.77040 0.61130 1.00000 0.01700 O 0
O2 0.91610 0.88220 0.33080 1.00000 0.01600 O 0
O3 0.25980 0.87050 0.37870 1.00000 0.01800 O 0
O4 0.27210 0.81980 0.73340 1.00000 0.01800 O 0
O5 0.41520 0.82098 0.30320 1.00000 0.02200 O 0
O6 0.35570 0.00000 0.27100 1.00000 0.01200 O 0
O7 0.23310 0.87210 0.02600 1.00000 0.02000 O 0
O8 0.24220 0.00000 0.78440 1.00000 0.02000 O 0
Wat 0.00000 0.14000 0.00000 1.00000 0.10200 O 2

loop_
_cod_changelog_entry_id
_cod_changelog_entry_author
_cod_changelog_entry_date
_cod_changelog_entry_text
1
;cod-tools version 3.8.0
Id: cif_guess_AMCSD_atom_types 9581 2023-05-17 12:35:41Z saulius
;
2023-05-18T11:38:25+03:00
;Derived atom types and hydrogen counts
from atom names that follow the AMCSD naming convention
(Wat == water, O-H == hydroxyl).
;

loop_
_cod_related_entry_id
_cod_related_entry_database
_cod_related_entry_code
1 AMCSD 0005798
